data_4316013
loop_
_publ_author_name
'Ming-Hua Zeng'
'Yan-Ling Zhou'
'Mei-Chun Wu'
'Hao-Ling Sun'
'Miao Du'

_publ_contact_author_email ZMH@MAIBOX.GXNU.EDU.CN
_publ_contact_author_name 'Prof Ming-Hua Zeng'
_publ_section_title
;
 A Unique Cobalt(II)-Based Molecular Magnet Constructed of
 Hydroxyl/Carboxylate Bridges with a 3D Pillared-Layer Motif
;
_journal_name_full 'Inorganic Chemistry'
_journal_page_first 6436
_journal_page_last 6442
_journal_paper_doi 10.1021/ic100021f
_journal_volume 49
_journal_year 2010
_chemical_formula_moiety 'C36 H22 Co3 N4 O10'
_chemical_formula_sum 'C36 H22 Co3 N4 O10'
_chemical_formula_weight 847.37
_chemical_name_systematic
; 
 ? 
;
_space_group_IT_number 14
_symmetry_cell_setting monoclinic
_symmetry_space_group_name_Hall '-P 2ybc'
_symmetry_space_group_name_H-M 'P 1 21/c 1'
_atom_sites_solution_hydrogens geom
_atom_sites_solution_primary direct
_atom_sites_solution_secondary difmap
_audit_creation_method SHELXL-97
_cell_angle_alpha 90.00
_cell_angle_beta 97.005(2)
_cell_angle_gamma 90.00
_cell_formula_units_Z 2
_cell_length_a 12.5676(12)
_cell_length_b 13.4191(12)
_cell_length_c 10.6252(10)
_cell_measurement_reflns_used 13328
_cell_measurement_temperature 293(2)
_cell_measurement_theta_max 26.00
_cell_measurement_theta_min 2.409
_cell_volume 1778.5(3)
_computing_cell_refinement 'Bruker SMART'
_computing_data_collection 'Bruker SMART'
_computing_data_reduction 'Bruker SAINT'
_computing_molecular_graphics 'Bruker SHELXTL'
_computing_publication_material 'Bruker SHELXTL'
_computing_structure_refinement 'SHELXL-97 (Sheldrick, 1997)'
_computing_structure_solution 'SHELXS-97 (Sheldrick, 1990)'
_diffrn_ambient_temperature 293(2)
_diffrn_measured_fraction_theta_full 0.999
_diffrn_measured_fraction_theta_max 0.999
_diffrn_measurement_device_type 'CCD area detector'
_diffrn_measurement_method 'phi and omega scans'
_diffrn_radiation_monochromator graphite
_diffrn_radiation_source 'fine-focus sealed tube'
_diffrn_radiation_type MoK\a
_diffrn_radiation_wavelength 0.71073
_diffrn_reflns_av_R_equivalents 0.0302
_diffrn_reflns_av_sigmaI/netI 0.0285
_diffrn_reflns_limit_h_max 15
_diffrn_reflns_limit_h_min -15
_diffrn_reflns_limit_k_max 16
_diffrn_reflns_limit_k_min -16
_diffrn_reflns_limit_l_max 13
_diffrn_reflns_limit_l_min -13
_diffrn_reflns_number 13328
_diffrn_reflns_theta_full 26.00
_diffrn_reflns_theta_max 26.00
_diffrn_reflns_theta_min 1.63
_exptl_absorpt_coefficient_mu 1.446
_exptl_absorpt_correction_T_max 0.8571
_exptl_absorpt_correction_T_min 0.7808
_exptl_absorpt_correction_type multi-scan
_exptl_absorpt_process_details 'SADABS (Sheldrick, 1996)'
_exptl_crystal_colour red
_exptl_crystal_density_diffrn 1.582
_exptl_crystal_density_method 'not measured'
_exptl_crystal_description block
_exptl_crystal_F_000 854
_exptl_crystal_size_max 0.18
_exptl_crystal_size_mid 0.18
_exptl_crystal_size_min 0.11
_refine_diff_density_max 0.722
_refine_diff_density_min -0.449
_refine_diff_density_rms 0.142
_refine_ls_extinction_method none
_refine_ls_goodness_of_fit_ref 0.990
_refine_ls_hydrogen_treatment constr
_refine_ls_matrix_type full
_refine_ls_number_parameters 241
_refine_ls_number_reflns 3484
_refine_ls_number_restraints 108
_refine_ls_restrained_S_all 1.098
_refine_ls_R_factor_all 0.0483
_refine_ls_R_factor_gt 0.0428
_refine_ls_shift/su_max 0.000
_refine_ls_shift/su_mean 0.000
_refine_ls_structure_factor_coef Fsqd
_refine_ls_weighting_details 'calc w=1/[\s^2^(Fo^2^)+(0.0609P)^2^+3.5206P] where P=(Fo^2^+2Fc^2^)/3'
_refine_ls_weighting_scheme calc
_refine_ls_wR_factor_gt 0.1061
_refine_ls_wR_factor_ref 0.1097
_reflns_number_gt 3123
_reflns_number_total 3484
_reflns_threshold_expression >2sigma(I)
_cod_data_source_file ic100021f_si_001.cif
_cod_data_source_block co
_cod_depositor_comments
;
The following automatic conversions were performed:

'_symmetry_cell_setting' value 'Monoclinic' changed to 'monoclinic'
according to the built-in table from CIF Core dictionary named
'cif_core.dic' version 2.4.1 from 2010-06-29.

Automatic conversion script
Id: cif_fix_values 1646 2011-03-28 12:23:43Z adriana 
;
_cod_original_sg_symbol_Hall -P2ybc
_cod_database_code 4316013

loop_
_symmetry_equiv_pos_as_xyz
'x, y, z'
'-x, y+1/2, -z+1/2'
'-x, -y, -z'
'x, -y-1/2, z-1/2'

loop_
_atom_site_label
_atom_site_type_symbol
_atom_site_fract_x
_atom_site_fract_y
_atom_site_fract_z
_atom_site_U_iso_or_equiv
_atom_site_adp_type
_atom_site_occupancy
_atom_site_symmetry_multiplicity
_atom_site_calc_flag
_atom_site_refinement_flags
_atom_site_disorder_assembly
_atom_site_disorder_group
Co1 Co 0.44489(3) 0.69544(3) 0.12681(4) 0.01601(15) Uani 1 1 d . . .
Co2 Co 0.5000 0.5000 0.0000 0.01658(17) Uani 1 2 d S . .
O1 O 0.65005(19) 0.52541(19) 0.1254(2) 0.0279(6) Uani 1 1 d . . .
O2 O 0.59132(19) 0.66001(18) 0.2195(2) 0.0267(6) Uani 1 1 d . . .
O3 O 0.41254(18) 0.53341(16) 0.1391(2) 0.0186(5) Uani 1 1 d . . .
O4 O 0.51232(19) 0.35587(16) 0.0494(2) 0.0191(5) Uani 1 1 d . . .
O5 O 0.58336(19) 0.25471(16) 0.2000(2) 0.0204(5) Uani 1 1 d . . .
N1 N 1.2866(2) 0.7698(2) 0.5530(3) 0.0246(6) Uani 1 1 d . . .
N2 N 0.4847(2) 0.3393(2) 0.3755(3) 0.0209(6) Uani 1 1 d . . .
C1 C 0.7739(3) 0.6266(3) 0.2570(4) 0.0285(8) Uani 1 1 d U . .
C2 C 0.7902(4) 0.7159(4) 0.3209(6) 0.0606(14) Uani 1 1 d U . .
H2B H 0.7329 0.7591 0.3250 0.073 Uiso 1 1 calc R . .
C3 C 0.8909(4) 0.7415(4) 0.3788(6) 0.0657(15) Uani 1 1 d U . .
H3A H 0.9002 0.8017 0.4223 0.079 Uiso 1 1 calc R . .
C4 C 0.9774(3) 0.6800(3) 0.3735(4) 0.0404(10) Uani 1 1 d U . .
C5 C 0.9607(4) 0.5909(4) 0.3108(5) 0.0535(13) Uani 1 1 d U . .
H5A H 1.0177 0.5472 0.3077 0.064 Uiso 1 1 calc R . .
C6 C 0.8603(3) 0.5653(4) 0.2525(5) 0.0479(12) Uani 1 1 d U . .
H6A H 0.8512 0.5051 0.2091 0.057 Uiso 1 1 calc R . .
C7 C 0.6627(3) 0.6009(3) 0.1947(3) 0.0220(7) Uani 1 1 d U . .
C8 C 1.0846(3) 0.7102(3) 0.4355(4) 0.0379(10) Uani 1 1 d U . .
C9 C 1.1258(4) 0.8037(4) 0.4178(5) 0.0584(14) Uani 1 1 d U . .
H9A H 1.0858 0.8492 0.3657 0.070 Uiso 1 1 calc R . .
C10 C 1.2258(4) 0.8307(4) 0.4765(5) 0.0505(12) Uani 1 1 d U . .
H10A H 1.2515 0.8941 0.4618 0.061 Uiso 1 1 calc R . .
C11 C 1.2462(3) 0.6799(3) 0.5713(4) 0.0347(9) Uani 1 1 d U . .
H11A H 1.2867 0.6365 0.6261 0.042 Uiso 1 1 calc R . .
C12 C 1.1483(3) 0.6474(3) 0.5142(4) 0.0413(10) Uani 1 1 d U . .
H12A H 1.1253 0.5830 0.5289 0.050 Uiso 1 1 calc R . .
C13 C 0.4193(3) 0.4787(2) 0.2426(3) 0.0184(7) Uani 1 1 d U . .
C14 C 0.4763(3) 0.3877(2) 0.2622(3) 0.0175(6) Uani 1 1 d U . .
C15 C 0.4339(3) 0.3733(3) 0.4686(3) 0.0305(8) Uani 1 1 d U . .
H15A H 0.4409 0.3395 0.5456 0.037 Uiso 1 1 calc R . .
C16 C 0.3705(3) 0.4581(3) 0.4543(4) 0.0354(9) Uani 1 1 d U . .
H16A H 0.3326 0.4789 0.5195 0.043 Uiso 1 1 calc R . .
C17 C 0.3644(3) 0.5110(3) 0.3435(4) 0.0308(8) Uani 1 1 d U . .
H17A H 0.3235 0.5689 0.3345 0.037 Uiso 1 1 calc R . .
C18 C 0.5287(2) 0.3297(2) 0.1650(3) 0.0155(6) Uani 1 1 d U . .

loop_
_atom_site_aniso_label
_atom_site_aniso_U_11
_atom_site_aniso_U_22
_atom_site_aniso_U_33
_atom_site_aniso_U_23
_atom_site_aniso_U_13
_atom_site_aniso_U_12
Co1 0.0164(2) 0.0139(2) 0.0168(2) -0.00283(16) -0.00148(16) 0.00104(16)
Co2 0.0230(3) 0.0115(3) 0.0151(3) 0.0008(2) 0.0017(2) 0.0023(2)
O1 0.0211(12) 0.0257(13) 0.0345(14) -0.0084(11) -0.0059(10) 0.0025(10)
O2 0.0188(12) 0.0246(13) 0.0340(14) -0.0089(11) -0.0077(10) 0.0045(10)
O3 0.0223(12) 0.0142(11) 0.0195(11) 0.0038(9) 0.0030(9) 0.0034(9)
O4 0.0290(13) 0.0132(11) 0.0148(11) 0.0006(9) 0.0015(9) 0.0008(9)
O5 0.0257(12) 0.0164(11) 0.0194(12) 0.0037(9) 0.0042(9) 0.0056(9)
N1 0.0203(15) 0.0239(15) 0.0279(16) 0.0028(12) -0.0031(12) -0.0043(12)
N2 0.0293(16) 0.0167(14) 0.0165(14) 0.0015(11) 0.0024(11) 0.0007(12)
C1 0.0215(17) 0.0277(18) 0.0348(19) -0.0023(15) -0.0033(14) -0.0012(14)
C2 0.041(2) 0.046(2) 0.089(3) -0.025(2) -0.013(2) 0.004(2)
C3 0.047(2) 0.051(3) 0.093(3) -0.026(2) -0.018(2) -0.003(2)
C4 0.0279(19) 0.038(2) 0.052(2) 0.0010(18) -0.0096(17) -0.0049(16)
C5 0.031(2) 0.051(2) 0.075(3) -0.017(2) -0.009(2) 0.0080(19)
C6 0.032(2) 0.044(2) 0.064(3) -0.021(2) -0.0084(19) 0.0030(18)
C7 0.0203(16) 0.0215(16) 0.0226(16) 0.0018(13) -0.0042(13) -0.0024(13)
C8 0.0264(18) 0.037(2) 0.048(2) 0.0009(17) -0.0050(17) -0.0044(16)
C9 0.044(2) 0.048(2) 0.076(3) 0.025(2) -0.024(2) -0.011(2)
C10 0.040(2) 0.040(2) 0.066(3) 0.022(2) -0.015(2) -0.0127(18)
C11 0.0306(19) 0.0264(18) 0.044(2) 0.0052(16) -0.0092(16) -0.0028(15)
C12 0.032(2) 0.0313(19) 0.058(2) 0.0039(18) -0.0070(18) -0.0099(17)
C13 0.0194(15) 0.0145(14) 0.0210(16) -0.0002(12) 0.0019(12) 0.0005(12)
C14 0.0198(15) 0.0156(14) 0.0166(15) -0.0013(12) 0.0004(12) -0.0020(12)
C15 0.042(2) 0.0268(18) 0.0240(17) 0.0055(14) 0.0091(15) 0.0068(15)
C16 0.049(2) 0.0307(19) 0.0298(19) 0.0020(15) 0.0193(17) 0.0107(17)
C17 0.038(2) 0.0222(17) 0.0335(19) 0.0027(14) 0.0113(16) 0.0093(15)
C18 0.0181(15) 0.0116(13) 0.0164(15) 0.0016(11) 0.0009(12) -0.0029(12)

loop_
_atom_type_symbol
_atom_type_description
_atom_type_scat_dispersion_real
_atom_type_scat_dispersion_imag
_atom_type_scat_source
C C 0.0033 0.0016 'International Tables Vol C Tables 4.2.6.8 and 6.1.1.4'
H H 0.0000 0.0000 'International Tables Vol C Tables 4.2.6.8 and 6.1.1.4'
N N 0.0061 0.0033 'International Tables Vol C Tables 4.2.6.8 and 6.1.1.4'
O O 0.0106 0.0060 'International Tables Vol C Tables 4.2.6.8 and 6.1.1.4'
Co Co 0.3494 0.9721 'International Tables Vol C Tables 4.2.6.8 and 6.1.1.4'

loop_
_geom_angle_atom_site_label_1
_geom_angle_atom_site_label_2
_geom_angle_atom_site_label_3
_geom_angle
_geom_angle_site_symmetry_1
_geom_angle_site_symmetry_3
_geom_angle_publ_flag
O2 Co1 O5 84.41(10) . 2_655 ?
O2 Co1 N1 172.90(11) . 4_475 ?
O5 Co1 N1 89.39(10) 2_655 4_475 ?
O2 Co1 O4 92.27(10) . 3_665 ?
O5 Co1 O4 174.22(9) 2_655 3_665 ?
N1 Co1 O4 94.18(10) 4_475 3_665 ?
O2 Co1 N2 82.22(11) . 2_655 ?
O5 Co1 N2 77.21(10) 2_655 2_655 ?
N1 Co1 N2 99.81(11) 4_475 2_655 ?
O4 Co1 N2 97.68(10) 3_665 2_655 ?
O2 Co1 O3 84.49(9) . . ?
O5 Co1 O3 105.74(9) 2_655 . ?
N1 Co1 O3 93.89(10) 4_475 . ?
O4 Co1 O3 78.58(8) 3_665 . ?
N2 Co1 O3 166.05(10) 2_655 . ?
O3 Co2 O3 180.00(10) 3_665 . ?
O3 Co2 O4 93.15(9) 3_665 3_665 ?
O3 Co2 O4 86.85(9) . 3_665 ?
O3 Co2 O4 86.85(9) 3_665 . ?
O3 Co2 O4 93.15(9) . . ?
O4 Co2 O4 180.00(3) 3_665 . ?
O3 Co2 O1 88.53(9) 3_665 . ?
O3 Co2 O1 91.47(9) . . ?
O4 Co2 O1 92.41(9) 3_665 . ?
O4 Co2 O1 87.59(9) . . ?
O3 Co2 O1 91.47(9) 3_665 3_665 ?
O3 Co2 O1 88.53(9) . 3_665 ?
O4 Co2 O1 87.59(9) 3_665 3_665 ?
O4 Co2 O1 92.41(9) . 3_665 ?
O1 Co2 O1 180.0 . 3_665 ?
C7 O1 Co2 121.3(2) . . ?
C7 O2 Co1 132.6(2) . . ?
C13 O3 Co2 120.5(2) . . ?
C13 O3 Co1 127.0(2) . . ?
Co2 O3 Co1 93.17(9) . . ?
C18 O4 Co2 121.21(19) . . ?
C18 O4 Co1 137.2(2) . 3_665 ?
Co2 O4 Co1 95.85(9) . 3_665 ?
C18 O5 Co1 115.2(2) . 2_645 ?
C10 N1 C11 116.5(3) . . ?
C10 N1 Co1 122.7(3) . 4_676 ?
C11 N1 Co1 120.5(2) . 4_676 ?
C15 N2 C14 120.3(3) . . ?
C15 N2 Co1 124.2(2) . 2_645 ?
C14 N2 Co1 114.3(2) . 2_645 ?
C6 C1 C2 117.9(4) . . ?
C6 C1 C7 122.9(3) . . ?
C2 C1 C7 119.2(4) . . ?
C1 C2 C3 120.6(5) . . ?
C1 C2 H2B 119.7 . . ?
C3 C2 H2B 119.7 . . ?
C4 C3 C2 121.3(5) . . ?
C4 C3 H3A 119.4 . . ?
C2 C3 H3A 119.4 . . ?
C3 C4 C5 118.0(4) . . ?
C3 C4 C8 120.0(4) . . ?
C5 C4 C8 122.0(4) . . ?
C4 C5 C6 120.8(4) . . ?
C4 C5 H5A 119.6 . . ?
C6 C5 H5A 119.6 . . ?
C1 C6 C5 121.4(4) . . ?
C1 C6 H6A 119.3 . . ?
C5 C6 H6A 119.3 . . ?
O2 C7 O1 126.5(3) . . ?
O2 C7 C1 114.3(3) . . ?
O1 C7 C1 119.1(3) . . ?
C12 C8 C9 116.1(4) . . ?
C12 C8 C4 122.3(4) . . ?
C9 C8 C4 121.6(4) . . ?
C8 C9 C10 120.9(4) . . ?
C8 C9 H9A 119.6 . . ?
C10 C9 H9A 119.6 . . ?
N1 C10 C9 122.6(4) . . ?
N1 C10 H10A 118.7 . . ?
C9 C10 H10A 118.7 . . ?
N1 C11 C12 124.0(4) . . ?
N1 C11 H11A 118.0 . . ?
C12 C11 H11A 118.0 . . ?
C11 C12 C8 119.9(4) . . ?
C11 C12 H12A 120.1 . . ?
C8 C12 H12A 120.1 . . ?
O3 C13 C17 118.4(3) . . ?
O3 C13 C14 125.7(3) . . ?
C17 C13 C14 115.9(3) . . ?
N2 C14 C13 121.6(3) . . ?
N2 C14 C18 111.5(3) . . ?
C13 C14 C18 126.8(3) . . ?
N2 C15 C16 121.7(3) . . ?
N2 C15 H15A 119.2 . . ?
C16 C15 H15A 119.2 . . ?
C17 C16 C15 119.4(3) . . ?
C17 C16 H16A 120.3 . . ?
C15 C16 H16A 120.3 . . ?
C16 C17 C13 120.8(3) . . ?
C16 C17 H17A 119.6 . . ?
C13 C17 H17A 119.6 . . ?
O5 C18 O4 122.0(3) . . ?
O5 C18 C14 118.8(3) . . ?
O4 C18 C14 119.1(3) . . ?

loop_
_geom_bond_atom_site_label_1
_geom_bond_atom_site_label_2
_geom_bond_distance
_geom_bond_site_symmetry_2
_geom_bond_publ_flag
Co1 O2 2.035(2) . ?
Co1 O5 2.075(2) 2_655 ?
Co1 N1 2.100(3) 4_475 ?
Co1 O4 2.124(2) 3_665 ?
Co1 N2 2.125(3) 2_655 ?
Co1 O3 2.219(2) . ?
Co2 O3 1.997(2) 3_665 ?
Co2 O3 1.997(2) . ?
Co2 O4 2.005(2) 3_665 ?
Co2 O4 2.005(2) . ?
Co2 O1 2.199(2) . ?
Co2 O1 2.199(2) 3_665 ?
O1 C7 1.252(4) . ?
O2 C7 1.249(4) . ?
O3 C13 1.317(4) . ?
O4 C18 1.270(4) . ?
O4 Co1 2.124(2) 3_665 ?
O5 C18 1.249(4) . ?
O5 Co1 2.075(2) 2_645 ?
N1 C10 1.328(5) . ?
N1 C11 1.332(5) . ?
N1 Co1 2.100(3) 4_676 ?
N2 C15 1.322(5) . ?
N2 C14 1.361(4) . ?
N2 Co1 2.125(3) 2_645 ?
C1 C6 1.368(6) . ?
C1 C2 1.380(6) . ?
C1 C7 1.512(5) . ?
C2 C3 1.381(7) . ?
C2 H2B 0.9300 . ?
C3 C4 1.371(7) . ?
C3 H3A 0.9300 . ?
C4 C5 1.373(6) . ?
C4 C8 1.482(5) . ?
C5 C6 1.379(6) . ?
C5 H5A 0.9300 . ?
C6 H6A 0.9300 . ?
C8 C12 1.374(6) . ?
C8 C9 1.379(6) . ?
C9 C10 1.381(6) . ?
C9 H9A 0.9300 . ?
C10 H10A 0.9300 . ?
C11 C12 1.375(5) . ?
C11 H11A 0.9300 . ?
C12 H12A 0.9300 . ?
C13 C17 1.412(5) . ?
C13 C14 1.418(4) . ?
C14 C18 1.508(4) . ?
C15 C16 1.387(5) . ?
C15 H15A 0.9300 . ?
C16 C17 1.369(5) . ?
C16 H16A 0.9300 . ?
C17 H17A 0.9300 . ?

loop_
_platon_squeeze_void_nr
_platon_squeeze_void_average_x
_platon_squeeze_void_average_y
_platon_squeeze_void_average_z
_platon_squeeze_void_volume
_platon_squeeze_void_count_electrons
1 0.000 0.500 0.000 110.8 14.2
2 1.000 1.000 0.500 110.8 14.1
